data_4035021
loop_
_publ_author_name
'Hazra, Gurupada'
'Pratap, Shiv'
'Ghorai, Prasanta'

_publ_section_title
;
 Organocatalytic, Chemoselective Hydrophosphenylation/oxa-Michael Addition
 Cascade toward Diastereo- and Enantioenriched 1,3-Dihydroisobenzofuryl
 Phosphonates.
;
_journal_issue 17
_journal_name_full 'The Journal of organic chemistry'
_journal_page_first 9654
_journal_page_last 9666
_journal_paper_doi 10.1021/acs.joc.8b01048
_journal_volume 83
_journal_year 2018
_chemical_absolute_configuration unk
_chemical_formula_sum 'C18 H19 Br N O5 P'
_chemical_formula_weight 440.22
_space_group_crystal_system monoclinic
_space_group_IT_number 4
_space_group_name_Hall 'P 2yb'
_space_group_name_H-M_alt 'P 1 21 1'
_atom_sites_solution_hydrogens geom
_audit_creation_method SHELXL-2016/6
_cell_angle_alpha 90
_cell_angle_beta 96.411(2)
_cell_angle_gamma 90
_cell_formula_units_Z 2
_cell_length_a 7.1638(4)
_cell_length_b 7.3976(4)
_cell_length_c 18.5628(10)
_cell_measurement_reflns_used 9894
_cell_measurement_temperature 297(2)
_cell_measurement_theta_max 24.62
_cell_measurement_theta_min 2.86
_cell_volume 977.58(9)
_computing_cell_refinement 'Bruker SAINT'
_computing_data_collection 'Bruker APEX2'
_computing_data_reduction 'Bruker SAINT'
_computing_molecular_graphics 'Bruker SHELXTL'
_computing_structure_refinement 'SHELXL-2016/6 (Sheldrick, 2016)'
_computing_structure_solution 'SHELXT 2014/5 (Sheldrick, 2014)'
_diffrn_ambient_temperature 297(2)
_diffrn_measured_fraction_theta_full 0.998
_diffrn_measured_fraction_theta_max 0.998
_diffrn_measurement_device_type 'Bruker APEX-II CCD'
_diffrn_measurement_method '\f and \w scans'
_diffrn_radiation_type MoK\a
_diffrn_radiation_wavelength 0.71073
_diffrn_reflns_av_R_equivalents 0.0703
_diffrn_reflns_av_unetI/netI 0.0499
_diffrn_reflns_Laue_measured_fraction_full 0.998
_diffrn_reflns_Laue_measured_fraction_max 0.998
_diffrn_reflns_limit_h_max 9
_diffrn_reflns_limit_h_min -9
_diffrn_reflns_limit_k_max 9
_diffrn_reflns_limit_k_min -9
_diffrn_reflns_limit_l_max 24
_diffrn_reflns_limit_l_min -24
_diffrn_reflns_number 33559
_diffrn_reflns_point_group_measured_fraction_full 0.993
_diffrn_reflns_point_group_measured_fraction_max 0.992
_diffrn_reflns_theta_full 25.242
_diffrn_reflns_theta_max 27.932
_diffrn_reflns_theta_min 2.861
_exptl_absorpt_coefficient_mu 2.212
_exptl_absorpt_correction_T_max 0.7042
_exptl_absorpt_correction_T_min 0.4572
_exptl_absorpt_correction_type multi-scan
_exptl_absorpt_process_details 'SADABS 2014/4'
_exptl_crystal_density_diffrn 1.496
_exptl_crystal_description Rod
_exptl_crystal_F_000 448
_exptl_crystal_size_max 0.400
_exptl_crystal_size_mid 0.200
_exptl_crystal_size_min 0.100
_refine_diff_density_max 0.637
_refine_diff_density_min -0.581
_refine_diff_density_rms 0.058
_refine_ls_abs_structure_details
;
 Flack x determined using 1209 quotients [(I+)-(I-)]/[(I+)+(I-)]
 (Parsons, Flack and Wagner, Acta Cryst. B69 (2013) 249-259).
;
_refine_ls_abs_structure_Flack 0.052(6)
_refine_ls_extinction_method none
_refine_ls_goodness_of_fit_ref 1.038
_refine_ls_hydrogen_treatment constr
_refine_ls_matrix_type full
_refine_ls_number_parameters 238
_refine_ls_number_reflns 4661
_refine_ls_number_restraints 1
_refine_ls_restrained_S_all 1.038
_refine_ls_R_factor_all 0.0793
_refine_ls_R_factor_gt 0.0487
_refine_ls_shift/su_max 0.000
_refine_ls_shift/su_mean 0.000
_refine_ls_structure_factor_coef Fsqd
_refine_ls_weighting_details 'w=1/[\s^2^(Fo^2^)+(0.0443P)^2^+0.6909P] where P=(Fo^2^+2Fc^2^)/3'
_refine_ls_weighting_scheme calc
_refine_ls_wR_factor_gt 0.1068
_refine_ls_wR_factor_ref 0.1195
_reflns_Friedel_coverage 0.847
_reflns_Friedel_fraction_full 0.987
_reflns_Friedel_fraction_max 0.986
_reflns_number_gt 3393
_reflns_number_total 4661
_reflns_threshold_expression 'I > 2\s(I)'
_cod_data_source_file jo8b01048_si_002.cif
_cod_data_source_block 7b
_cod_original_sg_symbol_H-M 'P 21'
_cod_database_code 4035021
_shelx_shelxl_version_number 2016/6
_shelx_space_group_comment
;
The symmetry employed for this shelxl refinement is uniquely defined
by the following loop, which should always be used as a source of
symmetry information in preference to the above space-group names.
They are only intended as comments.
;
_shelx_estimated_absorpt_t_min 0.472
_shelx_estimated_absorpt_t_max 0.809

loop_
_space_group_symop_operation_xyz
'x, y, z'
'-x, y+1/2, -z'

loop_
_atom_site_label
_atom_site_type_symbol
_atom_site_fract_x
_atom_site_fract_y
_atom_site_fract_z
_atom_site_U_iso_or_equiv
_atom_site_adp_type
_atom_site_occupancy
_atom_site_site_symmetry_order
_atom_site_calc_flag
_atom_site_refinement_flags_posn
_atom_site_refinement_flags_adp
Br01 Br 0.81287(14) 0.40833(17) 0.57864(4) 0.1014(4) Uani 1 1 d . .
P002 P 0.83278(17) 0.78496(18) 0.22073(8) 0.0393(3) Uani 1 1 d . .
O003 O 0.5303(5) 0.5735(4) 0.1941(2) 0.0399(8) Uani 1 1 d . .
O004 O 0.7575(6) 0.8689(5) 0.2884(2) 0.0557(10) Uani 1 1 d . .
O005 O 0.2738(6) 0.0911(6) 0.1911(2) 0.0592(11) Uani 1 1 d . .
H005 H 0.165267 0.054465 0.189161 0.089 Uiso 1 1 calc R U
O006 O 0.9440(5) 0.9187(6) 0.1854(2) 0.0584(10) Uani 1 1 d . .
O1 O 0.9370(5) 0.6098(6) 0.2484(2) 0.0562(10) Uani 1 1 d . .
N008 N 0.3373(6) 0.1394(6) 0.2623(2) 0.0469(11) Uani 1 1 d . .
C009 C 0.5198(6) 0.4046(7) 0.1538(2) 0.0338(9) Uani 1 1 d . .
H009 H 0.388166 0.377945 0.136829 0.041 Uiso 1 1 calc R U
C00A C 0.6247(6) 0.4431(7) 0.0897(3) 0.0384(11) Uani 1 1 d . .
C00B C 0.6332(6) 0.7072(7) 0.1595(3) 0.0380(11) Uani 1 1 d . .
H00B H 0.550662 0.809824 0.145352 0.046 Uiso 1 1 calc R U
C00C C 0.4975(7) 0.2166(7) 0.2657(3) 0.0387(11) Uani 1 1 d . .
C00D C 0.6015(7) 0.2508(7) 0.2014(3) 0.0403(12) Uani 1 1 d . .
H00A H 0.599931 0.141445 0.172491 0.048 Uiso 1 1 calc R U
H00C H 0.731440 0.278379 0.218186 0.048 Uiso 1 1 calc R U
C00E C 0.6907(6) 0.6189(8) 0.0929(3) 0.0394(11) Uani 1 1 d . .
C00F C 0.5766(7) 0.2702(7) 0.3400(3) 0.0410(11) Uani 1 1 d . .
C00G C 0.6587(8) 0.3320(9) 0.0331(3) 0.0542(15) Uani 1 1 d . .
H00G H 0.615060 0.213545 0.030765 0.065 Uiso 1 1 calc R U
C00H C 0.8256(9) 0.5755(13) -0.0167(3) 0.069(2) Uani 1 1 d . .
H00H H 0.892724 0.619015 -0.053099 0.083 Uiso 1 1 calc R U
C00I C 0.7676(8) 0.2615(9) 0.3619(3) 0.0542(14) Uani 1 1 d . .
H00I H 0.849638 0.227428 0.328922 0.065 Uiso 1 1 calc R U
C00J C 0.7597(8) 0.4011(14) -0.0204(3) 0.0674(18) Uani 1 1 d . .
H00J H 0.782881 0.328245 -0.059251 0.081 Uiso 1 1 calc R U
C00K C 0.7942(8) 0.6867(10) 0.0398(3) 0.0568(16) Uani 1 1 d . .
H00K H 0.840710 0.804100 0.042588 0.068 Uiso 1 1 calc R U
C00L C 0.8378(9) 0.3034(9) 0.4329(4) 0.0642(17) Uani 1 1 d . .
H00L H 0.966035 0.295651 0.447372 0.077 Uiso 1 1 calc R U
C00M C 0.7179(10) 0.3560(9) 0.4811(3) 0.0614(17) Uani 1 1 d . .
C00N C 0.6694(11) 0.7711(11) 0.3419(4) 0.0704(18) Uani 1 1 d . .
H00D H 0.738194 0.661887 0.354033 0.106 Uiso 1 1 calc R U
H00E H 0.542846 0.741579 0.323011 0.106 Uiso 1 1 calc R U
H00F H 0.668014 0.844256 0.384562 0.106 Uiso 1 1 calc R U
C00O C 0.5304(10) 0.3733(13) 0.4605(3) 0.073(2) Uani 1 1 d . .
H00O H 0.450848 0.415052 0.493136 0.088 Uiso 1 1 calc R U
C00P C 0.4594(9) 0.3283(10) 0.3905(3) 0.0615(19) Uani 1 1 d . .
H00P H 0.330790 0.336947 0.376859 0.074 Uiso 1 1 calc R U
C00Q C 1.1113(13) 0.5584(17) 0.2313(8) 0.148(6) Uani 1 1 d . .
H00M H 1.121172 0.584841 0.181244 0.223 Uiso 1 1 calc R U
H00N H 1.127744 0.430975 0.239544 0.223 Uiso 1 1 calc R U
H00Q H 1.206612 0.623440 0.261228 0.223 Uiso 1 1 calc R U

loop_
_atom_site_aniso_label
_atom_site_aniso_U_11
_atom_site_aniso_U_22
_atom_site_aniso_U_33
_atom_site_aniso_U_23
_atom_site_aniso_U_13
_atom_site_aniso_U_12
Br01 0.1189(7) 0.1260(8) 0.0536(4) -0.0109(5) -0.0162(4) -0.0305(6)
P002 0.0304(5) 0.0348(6) 0.0525(7) -0.0002(6) 0.0045(5) -0.0044(6)
O003 0.0393(18) 0.0291(17) 0.055(2) -0.0049(15) 0.0192(16) -0.0073(14)
O004 0.069(2) 0.040(2) 0.060(2) -0.0074(18) 0.0138(19) -0.0050(19)
O005 0.060(2) 0.071(3) 0.045(2) 0.002(2) 0.0016(18) -0.033(2)
O006 0.048(2) 0.054(2) 0.073(2) 0.006(2) 0.0044(18) -0.023(2)
O1 0.0368(19) 0.058(2) 0.074(3) 0.012(2) 0.0075(18) 0.0119(18)
N008 0.055(3) 0.043(2) 0.041(2) 0.003(2) 0.002(2) -0.015(2)
C009 0.029(2) 0.030(2) 0.043(2) -0.005(2) 0.0037(18) -0.0041(19)
C00A 0.027(2) 0.047(3) 0.040(2) -0.001(2) 0.0021(18) -0.003(2)
C00B 0.029(2) 0.032(2) 0.053(3) 0.005(2) 0.002(2) -0.0012(19)
C00C 0.037(2) 0.031(2) 0.048(3) 0.005(2) 0.005(2) -0.003(2)
C00D 0.041(2) 0.035(3) 0.046(3) -0.001(2) 0.008(2) -0.001(2)
C00E 0.028(2) 0.050(3) 0.040(3) 0.011(2) 0.0015(19) 0.000(2)
C00F 0.047(3) 0.032(2) 0.042(3) 0.006(2) 0.000(2) -0.002(2)
C00G 0.042(3) 0.069(4) 0.051(3) -0.018(3) 0.004(2) -0.003(3)
C00H 0.050(3) 0.122(7) 0.037(3) 0.013(4) 0.009(3) -0.012(4)
C00I 0.049(3) 0.051(3) 0.061(3) -0.014(3) -0.002(3) 0.003(3)
C00J 0.049(3) 0.112(6) 0.042(3) -0.017(4) 0.008(2) -0.005(4)
C00K 0.042(3) 0.072(4) 0.055(4) 0.015(3) 0.001(3) -0.012(3)
C00L 0.060(3) 0.059(4) 0.068(4) -0.008(3) -0.017(3) -0.003(3)
C00M 0.076(4) 0.058(4) 0.047(3) 0.001(3) -0.006(3) -0.015(3)
C00N 0.089(5) 0.058(4) 0.071(4) -0.008(4) 0.038(4) -0.007(4)
C00O 0.067(4) 0.104(6) 0.050(3) -0.005(4) 0.012(3) -0.005(4)
C00P 0.048(3) 0.092(6) 0.044(3) 0.000(3) 0.007(3) -0.006(3)
C00Q 0.071(5) 0.149(10) 0.235(14) 0.076(10) 0.059(7) 0.067(6)

loop_
_atom_type_symbol
_atom_type_description
_atom_type_scat_dispersion_real
_atom_type_scat_dispersion_imag
_atom_type_scat_source
C C 0.0033 0.0016 'International Tables Vol C Tables 4.2.6.8 and 6.1.1.4'
H H 0.0000 0.0000 'International Tables Vol C Tables 4.2.6.8 and 6.1.1.4'
N N 0.0061 0.0033 'International Tables Vol C Tables 4.2.6.8 and 6.1.1.4'
O O 0.0106 0.0060 'International Tables Vol C Tables 4.2.6.8 and 6.1.1.4'
P P 0.1023 0.0942 'International Tables Vol C Tables 4.2.6.8 and 6.1.1.4'
Br Br -0.2901 2.4595 'International Tables Vol C Tables 4.2.6.8 and 6.1.1.4'

loop_
_geom_angle_atom_site_label_1
_geom_angle_atom_site_label_2
_geom_angle_atom_site_label_3
_geom_angle
O006 P002 O004 110.3(2)
O006 P002 O1 116.4(2)
O004 P002 O1 105.3(2)
O006 P002 C00B 111.2(2)
O004 P002 C00B 108.2(2)
O1 P002 C00B 105.0(2)
C00B O003 C009 111.3(4)
C00N O004 P002 125.4(4)
N008 O005 H005 109.5
C00Q O1 P002 124.7(6)
C00C N008 O005 110.9(4)
O003 C009 C00A 104.0(4)
O003 C009 C00D 110.5(4)
C00A C009 C00D 114.1(4)
O003 C009 H009 109.3
C00A C009 H009 109.3
C00D C009 H009 109.3
C00G C00A C00E 120.4(5)
C00G C00A C009 129.6(5)
C00E C00A C009 110.0(4)
O003 C00B C00E 105.9(4)
O003 C00B P002 110.3(3)
C00E C00B P002 112.6(3)
O003 C00B H00B 109.3
C00E C00B H00B 109.3
P002 C00B H00B 109.3
N008 C00C C00F 114.4(4)
N008 C00C C00D 124.1(5)
C00F C00C C00D 121.6(4)
C00C C00D C009 113.4(4)
C00C C00D H00A 108.9
C009 C00D H00A 108.9
C00C C00D H00C 108.9
C009 C00D H00C 108.9
H00A C00D H00C 107.7
C00A C00E C00K 121.0(5)
C00A C00E C00B 108.8(4)
C00K C00E C00B 130.2(5)
C00I C00F C00P 117.8(5)
C00I C00F C00C 121.5(5)
C00P C00F C00C 120.7(5)
C00A C00G C00J 118.4(6)
C00A C00G H00G 120.8
C00J C00G H00G 120.8
C00K C00H C00J 121.2(6)
C00K C00H H00H 119.4
C00J C00H H00H 119.4
C00F C00I C00L 120.5(6)
C00F C00I H00I 119.7
C00L C00I H00I 119.7
C00H C00J C00G 120.8(6)
C00H C00J H00J 119.6
C00G C00J H00J 119.6
C00H C00K C00E 118.1(6)
C00H C00K H00K 120.9
C00E C00K H00K 120.9
C00M C00L C00I 119.8(6)
C00M C00L H00L 120.1
C00I C00L H00L 120.1
C00O C00M C00L 121.0(6)
C00O C00M Br01 119.1(5)
C00L C00M Br01 119.9(5)
O004 C00N H00D 109.5
O004 C00N H00E 109.5
H00D C00N H00E 109.5
O004 C00N H00F 109.5
H00D C00N H00F 109.5
H00E C00N H00F 109.5
C00M C00O C00P 119.4(6)
C00M C00O H00O 120.3
C00P C00O H00O 120.3
C00O C00P C00F 121.3(6)
C00O C00P H00P 119.3
C00F C00P H00P 119.3
O1 C00Q H00M 109.5
O1 C00Q H00N 109.5
H00M C00Q H00N 109.5
O1 C00Q H00Q 109.5
H00M C00Q H00Q 109.5
H00N C00Q H00Q 109.5

loop_
_geom_bond_atom_site_label_1
_geom_bond_atom_site_label_2
_geom_bond_distance
Br01 C00M 1.901(6)
P002 O006 1.469(4)
P002 O004 1.551(4)
P002 O1 1.554(4)
P002 C00B 1.818(5)
O003 C00B 1.428(6)
O003 C009 1.454(6)
O004 C00N 1.431(8)
O005 N008 1.396(6)
O005 H005 0.8200
O1 C00Q 1.375(9)
N008 C00C 1.277(6)
C009 C00A 1.505(6)
C009 C00D 1.517(7)
C009 H009 0.9800
C00A C00G 1.376(7)
C00A C00E 1.382(8)
C00B C00E 1.496(8)
C00B H00B 0.9800
C00C C00F 1.485(7)
C00C C00D 1.498(7)
C00D H00A 0.9700
C00D H00C 0.9700
C00E C00K 1.391(7)
C00F C00I 1.385(7)
C00F C00P 1.394(8)
C00G C00J 1.390(9)
C00G H00G 0.9300
C00H C00K 1.371(10)
C00H C00J 1.373(13)
C00H H00H 0.9300
C00I C00L 1.391(9)
C00I H00I 0.9300
C00J H00J 0.9300
C00K H00K 0.9300
C00L C00M 1.365(10)
C00L H00L 0.9300
C00M C00O 1.361(10)
C00N H00D 0.9600
C00N H00E 0.9600
C00N H00F 0.9600
C00O C00P 1.381(9)
C00O H00O 0.9300
C00P H00P 0.9300
C00Q H00M 0.9600
C00Q H00N 0.9600
C00Q H00Q 0.9600
